data_4510752
loop_
_publ_author_name
'Zhao, Shu-Na'
'Su, Sheng-Qun'
'Song, Xue-Zhi'
'Zhu, Min'
'Hao, Zhao-Min'
'Meng, Xing'
'Song, Shu-Yan'
'Zhang, Hong-Jie'

_publ_section_title
;
 A Series of Metal--Organic Frameworks Constructed From a V-shaped
 Tripodal Carboxylate Ligand: Syntheses, Structures, Photoluminescent, and
 Magnetic Properties
;
_journal_issue 7
_journal_name_full 'Crystal Growth &amp; Design'
_journal_page_first 2756
_journal_paper_doi 10.1021/cg3018387
_journal_volume 13
_journal_year 2013
_chemical_formula_sum 'C120 H90 Cd6 N16 O45'
_chemical_formula_weight 3149.82
_chemical_name_systematic
;
 ?
;
_space_group_IT_number 2
_symmetry_cell_setting triclinic
_symmetry_space_group_name_Hall '-P 1'
_symmetry_space_group_name_H-M 'P -1'
_atom_sites_solution_hydrogens geom
_atom_sites_solution_primary direct
_atom_sites_solution_secondary difmap
_audit_creation_method SHELXL-97
_cell_angle_alpha 77.1560(10)
_cell_angle_beta 83.1490(10)
_cell_angle_gamma 87.8380(10)
_cell_formula_units_Z 1
_cell_length_a 9.9279(4)
_cell_length_b 15.4623(5)
_cell_length_c 20.6099(7)
_cell_measurement_temperature 185(2)
_cell_volume 3062.40(19)
_computing_cell_refinement 'Bruker SMART'
_computing_data_collection 'Bruker SMART'
_computing_data_reduction 'Bruker SAINT'
_computing_molecular_graphics SHELXP-97
_computing_publication_material SHELXTL
_computing_structure_refinement 'SHELXL-97 (Sheldrick, 1997)'
_computing_structure_solution 'SHELXS-97 (Sheldrick, 1990)'
_diffrn_ambient_temperature 185(2)
_diffrn_detector_area_resol_mean 9.00cm
_diffrn_measured_fraction_theta_full 0.985
_diffrn_measured_fraction_theta_max 0.985
_diffrn_measurement_device_type 'CCD area detector'
_diffrn_measurement_method 'phi and omega scans'
_diffrn_radiation_monochromator graphite
_diffrn_radiation_source 'fine-focus sealed tube'
_diffrn_radiation_type MoK\a
_diffrn_radiation_wavelength 0.71073
_diffrn_reflns_av_R_equivalents 0.0201
_diffrn_reflns_av_sigmaI/netI 0.0423
_diffrn_reflns_limit_h_max 12
_diffrn_reflns_limit_h_min -12
_diffrn_reflns_limit_k_max 13
_diffrn_reflns_limit_k_min -19
_diffrn_reflns_limit_l_max 21
_diffrn_reflns_limit_l_min -25
_diffrn_reflns_number 17179
_diffrn_reflns_theta_full 26.11
_diffrn_reflns_theta_max 26.11
_diffrn_reflns_theta_min 1.02
_diffrn_standards_decay_% none
_diffrn_standards_interval_count none
_diffrn_standards_interval_time none
_diffrn_standards_number none
_exptl_absorpt_coefficient_mu 1.120
_exptl_absorpt_correction_T_max 0.7228
_exptl_absorpt_correction_T_min 0.6847
_exptl_absorpt_correction_type empirical
_exptl_absorpt_process_details SADABS
_exptl_crystal_density_diffrn 1.708
_exptl_crystal_density_method 'not measured'
_exptl_crystal_F_000 1570
_exptl_crystal_size_max 0.28
_exptl_crystal_size_mid 0.24
_exptl_crystal_size_min 0.20
_refine_diff_density_max 1.836
_refine_diff_density_min -0.596
_refine_diff_density_rms 0.116
_refine_ls_extinction_method none
_refine_ls_goodness_of_fit_ref 1.044
_refine_ls_hydrogen_treatment constr
_refine_ls_matrix_type full
_refine_ls_number_parameters 862
_refine_ls_number_reflns 11999
_refine_ls_number_restraints 48
_refine_ls_restrained_S_all 1.065
_refine_ls_R_factor_all 0.0574
_refine_ls_R_factor_gt 0.0415
_refine_ls_shift/su_max 0.001
_refine_ls_shift/su_mean 0.000
_refine_ls_structure_factor_coef Fsqd
_refine_ls_weighting_details 'calc w=1/[\s^2^(Fo^2^)+(0.0524P)^2^+6.8510P] where P=(Fo^2^+2Fc^2^)/3'
_refine_ls_weighting_scheme calc
_refine_ls_wR_factor_gt 0.1066
_refine_ls_wR_factor_ref 0.1166
_reflns_number_gt 9190
_reflns_number_total 11999
_reflns_threshold_expression >2sigma(I)
_cod_data_source_file cg3018387_si_002.cif
_cod_data_source_block 4
_cod_depositor_comments
;
The following automatic conversions were performed:

'_symmetry_cell_setting' value 'Triclinic' changed to 'triclinic'
according to
/usr/data/users/saulius/automatic-downloads/retrospective/ACS/lib/dictionaries/cif_core.dic
dictionary named 'cif_core.dic' version 2.4.2 from 2011-04-26.

Automatic conversion script
Id: cif_fix_values 2281 2013-09-26 08:29:07Z andrius 
;
_cod_original_sg_symbol_H-M P-1
_cod_database_code 4510752

loop_
_symmetry_equiv_pos_as_xyz
'x, y, z'
'-x, -y, -z'

loop_
_atom_site_label
_atom_site_type_symbol
_atom_site_fract_x
_atom_site_fract_y
_atom_site_fract_z
_atom_site_U_iso_or_equiv
_atom_site_adp_type
_atom_site_occupancy
_atom_site_symmetry_multiplicity
_atom_site_calc_flag
_atom_site_refinement_flags
C1 C 0.5366(4) 0.3749(3) -0.1794(2) 0.0212(10) Uani 1 1 d .
C2 C 0.7978(6) 0.5553(3) -0.2412(3) 0.0337(12) Uani 1 1 d .
H2 H 0.8108 0.5123 -0.2666 0.040 Uiso 1 1 calc R
C3 C 0.8026(6) 0.6435(3) -0.2745(3) 0.0321(12) Uani 1 1 d .
H3 H 0.8193 0.6587 -0.3209 0.039 Uiso 1 1 calc R
C4 C 0.7822(5) 0.7091(3) -0.2378(2) 0.0251(10) Uani 1 1 d .
C5 C 0.7578(6) 0.6814(3) -0.1684(2) 0.0323(12) Uani 1 1 d .
H5 H 0.7439 0.7231 -0.1419 0.039 Uiso 1 1 calc R
C6 C 0.7544(6) 0.5923(3) -0.1391(3) 0.0331(12) Uani 1 1 d .
H6 H 0.7369 0.5751 -0.0927 0.040 Uiso 1 1 calc R
C7 C 0.7866(5) 0.8043(3) -0.2699(2) 0.0242(10) Uani 1 1 d .
C8 C 0.7657(5) 0.8342(3) -0.3371(2) 0.0271(11) Uani 1 1 d .
H8 H 0.7488 0.7940 -0.3626 0.033 Uiso 1 1 calc R
C9 C 0.7704(5) 0.9240(3) -0.3653(2) 0.0259(10) Uani 1 1 d .
H9 H 0.7554 0.9430 -0.4100 0.031 Uiso 1 1 calc R
C10 C 0.8171(5) 0.9563(3) -0.2675(2) 0.0306(11) Uani 1 1 d .
H10 H 0.8348 0.9979 -0.2433 0.037 Uiso 1 1 calc R
C11 C 0.8145(6) 0.8679(3) -0.2357(2) 0.0320(12) Uani 1 1 d .
H11 H 0.8314 0.8510 -0.1911 0.038 Uiso 1 1 calc R
C12 C 0.6519(7) 0.4131(6) 0.0158(3) 0.069(2) Uani 1 1 d U
H12 H 0.5753 0.4250 -0.0068 0.083 Uiso 1 1 calc R
C13 C 0.6359(7) 0.4093(6) 0.0841(3) 0.072(2) Uani 1 1 d U
H13 H 0.5507 0.4189 0.1057 0.087 Uiso 1 1 calc R
C14 C 0.7427(6) 0.3917(4) 0.1191(3) 0.0338(12) Uani 1 1 d .
C15 C 0.8659(8) 0.3770(6) 0.0836(3) 0.072(2) Uani 1 1 d U
H15 H 0.9429 0.3626 0.1056 0.087 Uiso 1 1 calc R
C16 C 0.8739(7) 0.3840(6) 0.0148(3) 0.067(2) Uani 1 1 d U
H16 H 0.9577 0.3762 -0.0088 0.081 Uiso 1 1 calc R
C17 C 0.7276(6) 0.3786(4) 0.1934(3) 0.0367(13) Uani 1 1 d .
C18 C 0.6073(7) 0.3510(5) 0.2319(3) 0.0523(17) Uani 1 1 d .
H18 H 0.5308 0.3443 0.2115 0.063 Uiso 1 1 calc R
C19 C 0.6013(7) 0.3334(5) 0.3005(3) 0.0575(18) Uani 1 1 d .
H19 H 0.5189 0.3142 0.3250 0.069 Uiso 1 1 calc R
C20 C 0.8173(8) 0.3703(5) 0.2964(3) 0.0592(19) Uani 1 1 d .
H20 H 0.8909 0.3782 0.3184 0.071 Uiso 1 1 calc R
C21 C 0.8359(7) 0.3893(4) 0.2271(3) 0.0466(15) Uani 1 1 d .
H21 H 0.9192 0.4087 0.2038 0.056 Uiso 1 1 calc R
C22 C 0.7956(5) 0.1661(3) -0.0944(2) 0.0260(11) Uani 1 1 d .
C23 C 0.8086(5) 0.0827(3) -0.0410(2) 0.0245(10) Uani 1 1 d .
C24 C 0.7784(5) 0.0858(3) 0.0264(2) 0.0289(11) Uani 1 1 d .
H24 H 0.7566 0.1398 0.0379 0.035 Uiso 1 1 calc R
C25 C 0.7804(5) 0.0102(3) 0.0757(2) 0.0262(11) Uani 1 1 d .
H25 H 0.7586 0.0138 0.1202 0.031 Uiso 1 1 calc R
C26 C 0.8146(5) -0.0720(3) 0.0607(2) 0.0236(10) Uani 1 1 d .
C27 C 0.8506(5) -0.0738(3) -0.0072(2) 0.0242(10) Uani 1 1 d .
C28 C 0.8467(5) 0.0025(3) -0.0571(2) 0.0246(10) Uani 1 1 d .
H28 H 0.8698 -0.0002 -0.1017 0.030 Uiso 1 1 calc R
C29 C 0.7787(5) -0.1431(3) 0.1759(2) 0.0203(9) Uani 1 1 d .
C30 C 0.6438(5) -0.1495(3) 0.2019(2) 0.0211(10) Uani 1 1 d .
H30 H 0.5769 -0.1544 0.1750 0.025 Uiso 1 1 calc R
C31 C 0.6100(4) -0.1486(3) 0.2692(2) 0.0204(9) Uani 1 1 d .
C32 C 0.7116(4) -0.1425(3) 0.3095(2) 0.0199(9) Uani 1 1 d .
H32 H 0.6887 -0.1406 0.3543 0.024 Uiso 1 1 calc R
C33 C 0.8468(4) -0.1392(3) 0.2824(2) 0.0184(9) Uani 1 1 d .
C34 C 0.8813(4) -0.1387(3) 0.2140(2) 0.0189(9) Uani 1 1 d .
H34 H 0.9714 -0.1356 0.1952 0.023 Uiso 1 1 calc R
C35 C 0.4634(5) -0.1541(3) 0.2980(2) 0.0235(10) Uani 1 1 d .
C36 C 1.0390(5) 0.3666(3) -0.1976(3) 0.0274(11) Uani 1 1 d .
C37 C 1.1833(4) 0.3697(3) -0.2296(2) 0.0233(10) Uani 1 1 d .
C38 C 1.2890(4) 0.3742(3) -0.1921(2) 0.0212(10) Uani 1 1 d .
H38 H 1.2699 0.3767 -0.1473 0.025 Uiso 1 1 calc R
C39 C 1.4223(4) 0.3750(3) -0.2207(2) 0.0183(9) Uani 1 1 d .
C40 C 1.4510(5) 0.3735(3) -0.2883(2) 0.0203(9) Uani 1 1 d .
H40 H 1.5403 0.3751 -0.3082 0.024 Uiso 1 1 calc R
C41 C 1.3461(5) 0.3696(3) -0.3250(2) 0.0218(10) Uani 1 1 d .
C42 C 1.2112(5) 0.3673(3) -0.2971(2) 0.0242(10) Uani 1 1 d .
H42 H 1.1414 0.3643 -0.3228 0.029 Uiso 1 1 calc R
C43 C 1.3440(5) 0.4335(3) -0.4405(2) 0.0242(10) Uani 1 1 d .
C44 C 1.3364(5) 0.4234(3) -0.5062(2) 0.0255(10) Uani 1 1 d .
C45 C 1.2993(5) 0.4943(3) -0.5554(2) 0.0286(11) Uani 1 1 d .
H45 H 1.2946 0.4866 -0.5986 0.034 Uiso 1 1 calc R
C46 C 1.2693(5) 0.5765(3) -0.5405(2) 0.0274(11) Uani 1 1 d .
C47 C 1.2823(6) 0.5872(3) -0.4762(2) 0.0311(12) Uani 1 1 d .
H47 H 1.2657 0.6426 -0.4660 0.037 Uiso 1 1 calc R
C48 C 1.3192(6) 0.5170(3) -0.4275(2) 0.0304(12) Uani 1 1 d .
H48 H 1.3278 0.5259 -0.3850 0.037 Uiso 1 1 calc R
C49 C 1.0408(5) 0.1383(3) -0.3246(2) 0.0208(10) Uani 1 1 d .
C50 C 0.8785(5) 0.1001(4) -0.5299(3) 0.0336(12) Uani 1 1 d .
H50 H 0.9657 0.0929 -0.5172 0.040 Uiso 1 1 calc R
C51 C 0.8619(5) 0.0970(4) -0.5947(3) 0.0337(12) Uani 1 1 d .
H51 H 0.9364 0.0881 -0.6245 0.040 Uiso 1 1 calc R
C52 C 0.7325(5) 0.1072(3) -0.6149(2) 0.0281(11) Uani 1 1 d .
C53 C 0.6271(5) 0.1180(4) -0.5674(3) 0.0405(14) Uani 1 1 d .
H53 H 0.5385 0.1232 -0.5783 0.049 Uiso 1 1 calc R
C54 C 0.6529(5) 0.1210(4) -0.5044(3) 0.0387(14) Uani 1 1 d .
H54 H 0.5800 0.1293 -0.4735 0.046 Uiso 1 1 calc R
C55 C 0.7070(5) 0.1087(3) -0.6847(2) 0.0296(11) Uani 1 1 d .
C56 C 0.7985(6) 0.1464(4) -0.7389(3) 0.0400(14) Uani 1 1 d .
H56 H 0.8817 0.1667 -0.7322 0.048 Uiso 1 1 calc R
C57 C 0.7645(7) 0.1534(4) -0.8031(3) 0.0483(16) Uani 1 1 d .
H57 H 0.8269 0.1788 -0.8390 0.058 Uiso 1 1 calc R
C58 C 0.5641(7) 0.0847(4) -0.7637(3) 0.0448(15) Uani 1 1 d .
H58 H 0.4846 0.0611 -0.7719 0.054 Uiso 1 1 calc R
C59 C 0.5879(6) 0.0749(4) -0.6982(3) 0.0394(13) Uani 1 1 d .
H59 H 0.5256 0.0462 -0.6635 0.047 Uiso 1 1 calc R
C60 C 0.7747(5) 0.3464(3) -0.4080(2) 0.0273(11) Uani 1 1 d .
Cd1 Cd 0.79154(3) 0.25778(2) -0.251198(15) 0.01736(9) Uani 1 1 d .
Cd2 Cd 0.78243(3) 0.37883(2) -0.124471(16) 0.01882(9) Uani 1 1 d .
Cd3 Cd 0.79418(3) 0.13542(2) -0.379699(16) 0.01835(9) Uani 1 1 d .
N1 N 0.7756(4) 0.5285(3) -0.1749(2) 0.0276(9) Uani 1 1 d .
N2 N 0.7954(4) 0.9851(3) -0.33130(19) 0.0242(9) Uani 1 1 d .
N3 N 0.7653(4) 0.4014(3) -0.0185(2) 0.0326(10) Uani 1 1 d .
N4 N 0.7023(7) 0.3414(4) 0.3343(3) 0.0564(15) Uani 1 1 d .
N5 N 0.8911(5) -0.1556(3) -0.0284(2) 0.0310(10) Uani 1 1 d .
N6 N 1.3642(5) 0.3386(3) -0.5254(2) 0.0296(10) Uani 1 1 d .
N7 N 0.7775(4) 0.1127(3) -0.4845(2) 0.0263(9) Uani 1 1 d .
N8 N 0.6467(6) 0.1256(4) -0.8165(2) 0.0488(13) Uani 1 1 d .
O1 O 0.6552(3) 0.3581(2) -0.20496(16) 0.0231(7) Uani 1 1 d .
O2 O 0.5163(3) 0.3927(3) -0.12304(16) 0.0329(8) Uani 1 1 d .
O3 O 0.7671(5) 0.2360(2) -0.07482(18) 0.0503(12) Uani 1 1 d .
O4 O 0.8091(3) 0.1582(2) -0.15425(15) 0.0276(8) Uani 1 1 d .
O5 O 0.9293(5) -0.1526(3) -0.08698(18) 0.0482(11) Uani 1 1 d .
O6 O 0.8829(7) -0.2251(3) 0.0115(2) 0.0865(19) Uani 1 1 d U
O7 O 0.8156(3) -0.1480(2) 0.10845(15) 0.0248(7) Uani 1 1 d .
O8 O 0.3783(3) -0.1714(2) 0.26289(19) 0.0353(9) Uani 1 1 d .
O9 O 0.4340(3) -0.1381(3) 0.35519(17) 0.0365(9) Uani 1 1 d .
O10 O 1.0136(4) 0.3847(3) -0.14161(19) 0.0395(9) Uani 1 1 d .
O11 O 0.9484(3) 0.3486(2) -0.2301(2) 0.0384(9) Uani 1 1 d .
O12 O 1.3759(4) 0.3627(2) -0.39233(15) 0.0291(8) Uani 1 1 d .
O13 O 1.4107(5) 0.2778(3) -0.4868(2) 0.0548(12) Uani 1 1 d U
O14 O 1.3412(5) 0.3330(3) -0.5806(2) 0.0555(12) Uani 1 1 d U
O15 O 0.9212(3) 0.1573(2) -0.30051(15) 0.0215(7) Uani 1 1 d .
O16 O 1.0610(3) 0.1170(2) -0.37982(16) 0.0289(8) Uani 1 1 d .
O17 O 0.7715(4) 0.3552(2) -0.34891(16) 0.0317(8) Uani 1 1 d .
O18 O 0.8146(4) 0.2779(2) -0.42923(18) 0.0397(9) Uani 1 1 d .
O1W O 0.7547(6) 0.8746(4) -0.5064(2) 0.0852(19) Uani 1 1 d .
O2W O 0.5677(6) 0.8408(4) -0.0912(3) 0.0821(17) Uani 1 1 d .
O3W O 0.5351(9) -0.1747(7) 0.0425(4) 0.061(3) Uani 0.50 1 d P
O5W O 0.4210(10) -0.0257(6) 0.1264(5) 0.071(3) Uani 0.50 1 d P
O4W O 0.9569(10) 0.7035(6) -0.4582(5) 0.073(3) Uani 0.50 1 d P
O7W O 0.6707(11) 0.6441(7) 0.0048(4) 0.075(3) Uani 0.50 1 d PU
O6W O 0.5000 0.0000 0.0000 0.227(8) Uani 1 2 d S

loop_
_atom_site_aniso_label
_atom_site_aniso_U_11
_atom_site_aniso_U_22
_atom_site_aniso_U_33
_atom_site_aniso_U_23
_atom_site_aniso_U_13
_atom_site_aniso_U_12
C1 0.018(2) 0.020(2) 0.025(2) -0.0049(19) -0.0036(18) 0.0030(18)
C2 0.050(3) 0.024(3) 0.029(3) -0.008(2) -0.008(2) 0.001(2)
C3 0.049(3) 0.021(3) 0.024(3) -0.001(2) -0.005(2) -0.002(2)
C4 0.026(3) 0.021(3) 0.027(3) -0.002(2) -0.006(2) -0.002(2)
C5 0.051(3) 0.022(3) 0.024(3) -0.006(2) -0.002(2) 0.001(2)
C6 0.046(3) 0.028(3) 0.024(3) -0.002(2) -0.004(2) 0.001(2)
C7 0.031(3) 0.018(2) 0.024(2) -0.003(2) -0.005(2) 0.002(2)
C8 0.038(3) 0.019(2) 0.025(3) -0.006(2) -0.006(2) -0.001(2)
C9 0.030(3) 0.024(3) 0.023(2) -0.002(2) -0.005(2) -0.002(2)
C10 0.041(3) 0.026(3) 0.028(3) -0.009(2) -0.008(2) -0.006(2)
C11 0.046(3) 0.027(3) 0.023(3) 0.000(2) -0.013(2) -0.003(2)
C12 0.047(4) 0.128(6) 0.034(3) -0.022(4) -0.015(3) 0.023(4)
C13 0.046(4) 0.130(6) 0.039(4) -0.020(4) -0.001(3) 0.015(4)
C14 0.038(3) 0.037(3) 0.028(3) -0.011(2) -0.006(2) 0.006(2)
C15 0.051(4) 0.128(6) 0.042(4) -0.021(4) -0.015(3) -0.001(4)
C16 0.043(4) 0.125(6) 0.039(3) -0.027(4) -0.005(3) -0.008(4)
C17 0.051(4) 0.035(3) 0.026(3) -0.009(2) -0.006(2) 0.003(3)
C18 0.049(4) 0.074(5) 0.035(3) -0.015(3) -0.004(3) 0.001(3)
C19 0.061(4) 0.074(5) 0.037(4) -0.016(3) 0.005(3) -0.005(4)
C20 0.075(5) 0.078(5) 0.033(3) -0.026(3) -0.013(3) -0.006(4)
C21 0.052(4) 0.063(4) 0.029(3) -0.020(3) -0.003(3) -0.006(3)
C22 0.027(3) 0.022(3) 0.024(2) 0.005(2) -0.0006(19) 0.000(2)
C23 0.030(3) 0.020(2) 0.020(2) 0.0030(19) -0.0009(19) 0.001(2)
C24 0.042(3) 0.019(3) 0.023(2) -0.004(2) 0.003(2) 0.005(2)
C25 0.035(3) 0.028(3) 0.015(2) -0.004(2) 0.0006(19) 0.004(2)
C26 0.028(3) 0.021(2) 0.020(2) -0.0003(19) -0.0067(19) 0.0034(19)
C27 0.029(3) 0.023(3) 0.019(2) -0.006(2) 0.0003(19) 0.003(2)
C28 0.031(3) 0.026(3) 0.015(2) -0.0021(19) 0.0006(19) 0.003(2)
C29 0.028(2) 0.017(2) 0.015(2) -0.0017(18) -0.0026(18) 0.0010(19)
C30 0.020(2) 0.021(2) 0.023(2) -0.0034(19) -0.0092(18) 0.0004(18)
C31 0.017(2) 0.019(2) 0.024(2) -0.0011(19) -0.0060(18) -0.0005(18)
C32 0.016(2) 0.020(2) 0.022(2) -0.0057(19) 0.0007(17) 0.0020(18)
C33 0.019(2) 0.017(2) 0.018(2) -0.0022(18) -0.0040(17) 0.0016(17)
C34 0.017(2) 0.015(2) 0.023(2) -0.0012(18) -0.0012(17) 0.0009(17)
C35 0.019(2) 0.019(2) 0.029(3) 0.002(2) -0.0037(19) -0.0003(18)
C36 0.017(2) 0.017(2) 0.042(3) 0.005(2) -0.004(2) 0.0024(19)
C37 0.016(2) 0.019(2) 0.031(3) 0.002(2) -0.0028(19) 0.0023(18)
C38 0.022(2) 0.021(2) 0.020(2) -0.0032(19) -0.0027(18) 0.0039(18)
C39 0.021(2) 0.013(2) 0.021(2) -0.0026(18) -0.0059(18) 0.0033(17)
C40 0.018(2) 0.018(2) 0.022(2) 0.0005(19) -0.0009(18) 0.0019(18)
C41 0.034(3) 0.016(2) 0.014(2) 0.0001(18) -0.0046(19) 0.0024(19)
C42 0.028(3) 0.015(2) 0.030(3) 0.000(2) -0.013(2) 0.0019(19)
C43 0.033(3) 0.023(3) 0.016(2) -0.0016(19) -0.0053(19) 0.005(2)
C44 0.035(3) 0.021(3) 0.021(2) -0.005(2) -0.005(2) 0.003(2)
C45 0.043(3) 0.027(3) 0.018(2) -0.007(2) -0.007(2) 0.004(2)
C46 0.035(3) 0.022(3) 0.022(2) 0.001(2) -0.005(2) 0.005(2)
C47 0.046(3) 0.019(3) 0.028(3) -0.005(2) -0.003(2) 0.004(2)
C48 0.052(3) 0.022(3) 0.019(2) -0.005(2) -0.010(2) 0.002(2)
C49 0.023(2) 0.016(2) 0.023(2) -0.0016(19) -0.0018(18) -0.0013(18)
C50 0.026(3) 0.043(3) 0.036(3) -0.019(3) -0.005(2) 0.008(2)
C51 0.029(3) 0.040(3) 0.035(3) -0.015(2) -0.002(2) 0.004(2)
C52 0.032(3) 0.029(3) 0.023(2) -0.006(2) -0.002(2) 0.004(2)
C53 0.025(3) 0.067(4) 0.030(3) -0.012(3) -0.009(2) 0.011(3)
C54 0.030(3) 0.063(4) 0.023(3) -0.011(3) -0.002(2) 0.010(3)
C55 0.036(3) 0.030(3) 0.026(3) -0.013(2) -0.002(2) 0.005(2)
C56 0.040(3) 0.049(4) 0.034(3) -0.017(3) 0.000(2) -0.003(3)
C57 0.061(4) 0.053(4) 0.030(3) -0.012(3) 0.005(3) -0.005(3)
C58 0.052(4) 0.055(4) 0.037(3) -0.024(3) -0.014(3) 0.004(3)
C59 0.037(3) 0.048(4) 0.034(3) -0.013(3) -0.001(2) -0.003(3)
C60 0.031(3) 0.021(3) 0.025(3) 0.003(2) 0.000(2) 0.000(2)
Cd1 0.01759(16) 0.01814(17) 0.01577(16) -0.00252(12) -0.00235(12) 0.00141(12)
Cd2 0.01946(17) 0.01811(18) 0.01817(17) -0.00209(13) -0.00323(12) 0.00107(13)
Cd3 0.01872(17) 0.01731(18) 0.01913(17) -0.00338(13) -0.00420(12) 0.00121(13)
N1 0.034(2) 0.020(2) 0.026(2) 0.0006(17) -0.0030(18) 0.0004(17)
N2 0.028(2) 0.021(2) 0.023(2) -0.0020(17) -0.0042(17) -0.0008(17)
N3 0.035(2) 0.040(3) 0.024(2) -0.0080(19) -0.0071(19) 0.009(2)
N4 0.081(4) 0.061(4) 0.032(3) -0.021(3) -0.006(3) -0.001(3)
N5 0.046(3) 0.022(2) 0.023(2) -0.0038(18) -0.0018(19) 0.0070(19)
N6 0.044(3) 0.024(2) 0.022(2) -0.0058(18) -0.0073(19) 0.0050(19)
N7 0.028(2) 0.028(2) 0.025(2) -0.0071(18) -0.0077(17) 0.0052(17)
N8 0.063(4) 0.055(3) 0.034(3) -0.024(3) -0.007(3) 0.012(3)
O1 0.0164(16) 0.0262(18) 0.0279(17) -0.0101(14) -0.0018(13) 0.0043(13)
O2 0.0225(18) 0.054(2) 0.0262(19) -0.0157(17) -0.0044(14) 0.0015(16)
O3 0.100(4) 0.018(2) 0.027(2) 0.0037(16) 0.000(2) 0.006(2)
O4 0.0330(19) 0.0267(19) 0.0179(17) 0.0039(14) -0.0006(14) 0.0046(15)
O5 0.081(3) 0.041(2) 0.024(2) -0.0156(18) -0.001(2) 0.014(2)
O6 0.174(6) 0.038(3) 0.038(3) -0.007(2) 0.012(3) 0.034(3)
O7 0.0368(19) 0.0188(17) 0.0157(16) 0.0009(13) -0.0016(14) 0.0047(14)
O8 0.0188(18) 0.040(2) 0.046(2) -0.0034(18) -0.0113(16) -0.0075(15)
O9 0.0206(18) 0.056(3) 0.029(2) -0.0059(18) 0.0047(15) 0.0049(17)
O10 0.025(2) 0.053(3) 0.035(2) -0.0030(19) 0.0039(16) 0.0034(17)
O11 0.0184(18) 0.032(2) 0.063(3) -0.0019(19) -0.0123(17) -0.0043(15)
O12 0.047(2) 0.0237(18) 0.0171(16) -0.0042(14) -0.0089(15) 0.0091(16)
O13 0.094(3) 0.032(2) 0.046(2) -0.0149(19) -0.032(2) 0.027(2)
O14 0.099(4) 0.040(2) 0.036(2) -0.0173(19) -0.027(2) 0.015(2)
O15 0.0149(15) 0.0246(17) 0.0263(17) -0.0083(14) -0.0041(13) 0.0053(13)
O16 0.0248(18) 0.042(2) 0.0228(17) -0.0132(16) -0.0044(14) 0.0000(15)
O17 0.038(2) 0.030(2) 0.0213(18) 0.0039(15) -0.0040(15) 0.0112(16)
O18 0.066(3) 0.0198(19) 0.029(2) 0.0011(16) -0.0029(18) 0.0074(18)
O1W 0.114(5) 0.103(4) 0.044(3) -0.036(3) 0.024(3) -0.056(4)
O2W 0.079(4) 0.087(4) 0.079(4) -0.010(3) -0.024(3) 0.011(3)
O3W 0.038(5) 0.096(8) 0.042(5) 0.009(5) -0.015(4) -0.013(5)
O5W 0.060(6) 0.065(6) 0.083(7) 0.017(5) -0.046(6) -0.024(5)
O4W 0.051(6) 0.064(6) 0.084(7) 0.001(5) 0.038(5) -0.009(5)
O7W 0.096(6) 0.109(7) 0.024(4) -0.036(4) 0.034(4) -0.071(5)
O6W 0.084(9) 0.37(2) 0.229(17) -0.045(16) -0.028(10) -0.079(12)

loop_
_atom_type_symbol
_atom_type_description
_atom_type_scat_dispersion_real
_atom_type_scat_dispersion_imag
_atom_type_scat_source
C C 0.0030 0.0020 'International Tables Vol C Tables 4.2.6.8 and 6.1.1.4'
H H 0.0000 0.0000 'International Tables Vol C Tables 4.2.6.8 and 6.1.1.4'
Cd Cd -0.8080 1.2020 'International Tables Vol C Tables 4.2.6.8 and 6.1.1.4'
N N 0.0060 0.0030 'International Tables Vol C Tables 4.2.6.8 and 6.1.1.4'
O O 0.0110 0.0060 'International Tables Vol C Tables 4.2.6.8 and 6.1.1.4'

loop_
_geom_angle_atom_site_label_1
_geom_angle_atom_site_label_2
_geom_angle_atom_site_label_3
_geom_angle
_geom_angle_site_symmetry_1
_geom_angle_site_symmetry_3
O2 C1 O1 121.6(4) . .
O2 C1 C39 121.0(4) . 1_455
O1 C1 C39 117.4(4) . 1_455
O2 C1 Cd2 68.9(2) . .
O1 C1 Cd2 52.7(2) . .
C39 C1 Cd2 169.4(3) 1_455 .
N1 C2 C3 123.7(5) . .
N1 C2 H2 118.2 . .
C3 C2 H2 118.2 . .
C2 C3 C4 119.3(5) . .
C2 C3 H3 120.3 . .
C4 C3 H3 120.3 . .
C3 C4 C5 117.2(4) . .
C3 C4 C7 122.2(4) . .
C5 C4 C7 120.6(4) . .
C6 C5 C4 119.9(5) . .
C6 C5 H5 120.1 . .
C4 C5 H5 120.1 . .
N1 C6 C5 122.8(5) . .
N1 C6 H6 118.6 . .
C5 C6 H6 118.6 . .
C11 C7 C8 116.9(4) . .
C11 C7 C4 121.9(4) . .
C8 C7 C4 121.2(4) . .
C9 C8 C7 119.5(4) . .
C9 C8 H8 120.3 . .
C7 C8 H8 120.3 . .
N2 C9 C8 123.1(4) . .
N2 C9 H9 118.5 . .
C8 C9 H9 118.5 . .
N2 C10 C11 123.2(5) . .
N2 C10 H10 118.4 . .
C11 C10 H10 118.4 . .
C10 C11 C7 120.0(4) . .
C10 C11 H11 120.0 . .
C7 C11 H11 120.0 . .
N3 C12 C13 124.5(6) . .
N3 C12 H12 117.7 . .
C13 C12 H12 117.7 . .
C14 C13 C12 120.2(6) . .
C14 C13 H13 119.9 . .
C12 C13 H13 119.9 . .
C13 C14 C15 116.5(6) . .
C13 C14 C17 121.8(5) . .
C15 C14 C17 121.4(5) . .
C14 C15 C16 119.7(6) . .
C14 C15 H15 120.2 . .
C16 C15 H15 120.2 . .
N3 C16 C15 122.2(6) . .
N3 C16 H16 118.9 . .
C15 C16 H16 118.9 . .
C18 C17 C21 116.9(5) . .
C18 C17 C14 121.7(5) . .
C21 C17 C14 121.3(5) . .
C19 C18 C17 119.5(6) . .
C19 C18 H18 120.2 . .
C17 C18 H18 120.2 . .
N4 C19 C18 125.3(7) . .
N4 C19 H19 117.4 . .
C18 C19 H19 117.4 . .
N4 C20 C21 125.3(6) . .
N4 C20 H20 117.4 . .
C21 C20 H20 117.4 . .
C17 C21 C20 118.3(6) . .
C17 C21 H21 120.8 . .
C20 C21 H21 120.8 . .
O3 C22 O4 125.9(4) . .
O3 C22 C23 116.8(4) . .
O4 C22 C23 117.2(4) . .
C28 C23 C24 118.8(4) . .
C28 C23 C22 121.7(4) . .
C24 C23 C22 119.6(4) . .
C25 C24 C23 120.9(5) . .
C25 C24 H24 119.6 . .
C23 C24 H24 119.6 . .
C24 C25 C26 121.5(4) . .
C24 C25 H25 119.3 . .
C26 C25 H25 119.3 . .
O7 C26 C25 122.7(4) . .
O7 C26 C27 120.1(4) . .
C25 C26 C27 117.2(4) . .
C28 C27 C26 121.2(4) . .
C28 C27 N5 116.9(4) . .
C26 C27 N5 121.9(4) . .
C23 C28 C27 120.4(4) . .
C23 C28 H28 119.8 . .
C27 C28 H28 119.8 . .
C34 C29 C30 122.8(4) . .
C34 C29 O7 117.6(4) . .
C30 C29 O7 119.5(4) . .
C29 C30 C31 118.7(4) . .
C29 C30 H30 120.7 . .
C31 C30 H30 120.7 . .
C30 C31 C32 120.2(4) . .
C30 C31 C35 119.2(4) . .
C32 C31 C35 120.5(4) . .
C33 C32 C31 119.7(4) . .
C33 C32 H32 120.1 . .
C31 C32 H32 120.1 . .
C32 C33 C34 120.2(4) . .
C32 C33 C49 121.6(4) . 2_755
C34 C33 C49 118.2(4) . 2_755
C29 C34 C33 118.4(4) . .
C29 C34 H34 120.8 . .
C33 C34 H34 120.8 . .
O8 C35 O9 124.1(4) . .
O8 C35 C31 118.2(4) . .
O9 C35 C31 117.6(4) . .
O10 C36 O11 122.9(5) . .
O10 C36 C37 119.0(4) . .
O11 C36 C37 118.1(5) . .
O10 C36 Cd2 52.1(2) . .
O11 C36 Cd2 70.7(3) . .
C37 C36 Cd2 170.5(4) . .
C38 C37 C42 119.9(4) . .
C38 C37 C36 120.3(4) . .
C42 C37 C36 119.8(4) . .
C39 C38 C37 120.7(4) . .
C39 C38 H38 119.6 . .
C37 C38 H38 119.6 . .
C38 C39 C40 119.7(4) . .
C38 C39 C1 120.8(4) . 1_655
C40 C39 C1 119.5(4) . 1_655
C41 C40 C39 119.1(4) . .
C41 C40 H40 120.4 . .
C39 C40 H40 120.4 . .
C40 C41 C42 122.2(4) . .
C40 C41 O12 118.9(4) . .
C42 C41 O12 118.9(4) . .
C41 C42 C37 118.4(4) . .
C41 C42 H42 120.8 . .
C37 C42 H42 120.8 . .
O12 C43 C48 122.1(4) . .
O12 C43 C44 120.1(4) . .
C48 C43 C44 117.8(4) . .
C45 C44 C43 120.8(4) . .
C45 C44 N6 117.2(4) . .
C43 C44 N6 122.0(4) . .
C46 C45 C44 120.3(4) . .
C46 C45 H45 119.8 . .
C44 C45 H45 119.8 . .
C45 C46 C47 118.7(4) . .
C45 C46 C60 121.6(4) . 2_764
C47 C46 C60 119.7(4) . 2_764
C48 C47 C46 120.9(5) . .
C48 C47 H47 119.6 . .
C46 C47 H47 119.6 . .
C47 C48 C43 121.4(4) . .
C47 C48 H48 119.3 . .
C43 C48 H48 119.3 . .
O16 C49 O15 121.0(4) . .
O16 C49 C33 121.8(4) . 2_755
O15 C49 C33 117.2(4) . 2_755
O16 C49 Cd3 69.3(2) . .
O15 C49 Cd3 51.7(2) . .
C33 C49 Cd3 168.4(3) 2_755 .
N7 C50 C51 124.0(5) . .
N7 C50 H50 118.0 . .
C51 C50 H50 118.0 . .
C50 C51 C52 119.2(5) . .
C50 C51 H51 120.4 . .
C52 C51 H51 120.4 . .
C53 C52 C51 117.0(5) . .
C53 C52 C55 120.6(5) . .
C51 C52 C55 122.4(5) . .
C54 C53 C52 120.0(5) . .
C54 C53 H53 120.0 . .
C52 C53 H53 120.0 . .
N7 C54 C53 123.7(5) . .
N7 C54 H54 118.2 . .
C53 C54 H54 118.2 . .
C56 C55 C59 117.4(5) . .
C56 C55 C52 121.4(5) . .
C59 C55 C52 121.2(5) . .
C57 C56 C55 119.1(6) . .
C57 C56 H56 120.4 . .
C55 C56 H56 120.4 . .
N8 C57 C56 123.8(6) . .
N8 C57 H57 118.1 . .
C56 C57 H57 118.1 . .
N8 C58 C59 124.8(6) . .
N8 C58 H58 117.6 . .
C59 C58 H58 117.6 . .
C58 C59 C55 118.8(5) . .
C58 C59 H59 120.6 . .
C55 C59 H59 120.6 . .
O17 C60 O18 125.8(4) . .
O17 C60 C46 118.2(4) . 2_764
O18 C60 C46 116.0(4) . 2_764
O4 Cd1 O17 178.76(13) . .
O4 Cd1 O8 84.89(13) . 2_655
O17 Cd1 O8 93.93(13) . 2_655
O4 Cd1 O11 92.76(13) . .
O17 Cd1 O11 88.45(14) . .
O8 Cd1 O11 173.92(14) 2_655 .
O4 Cd1 O1 96.29(12) . .
O17 Cd1 O1 84.21(12) . .
O8 Cd1 O1 96.25(12) 2_655 .
O11 Cd1 O1 78.40(12) . .
O4 Cd1 O15 85.11(11) . .
O17 Cd1 O15 94.35(12) . .
O8 Cd1 O15 81.89(12) 2_655 .
O11 Cd1 O15 103.53(12) . .
O1 Cd1 O15 177.58(10) . .
O4 Cd1 Cd2 73.14(9) . .
O17 Cd1 Cd2 107.89(9) . .
O8 Cd1 Cd2 124.33(10) 2_655 .
O11 Cd1 Cd2 49.59(10) . .
O1 Cd1 Cd2 39.59(8) . .
O15 Cd1 Cd2 142.83(7) . .
O4 Cd1 Cd3 107.07(9) . .
O17 Cd1 Cd3 71.88(9) . .
O8 Cd1 Cd3 54.76(10) 2_655 .
O11 Cd1 Cd3 131.32(10) . .
O1 Cd1 Cd3 139.43(8) . .
O15 Cd1 Cd3 38.15(7) . .
Cd2 Cd1 Cd3 178.950(13) . .
O3 Cd2 N3 84.88(15) . .
O3 Cd2 O10 97.05(16) . .
N3 Cd2 O10 95.30(15) . .
O3 Cd2 O1 90.82(14) . .
N3 Cd2 O1 142.41(14) . .
O10 Cd2 O1 122.28(12) . .
O3 Cd2 N1 174.43(17) . .
N3 Cd2 N1 94.59(15) . .
O10 Cd2 N1 88.52(14) . .
O1 Cd2 N1 86.21(13) . .
O3 Cd2 O2 91.08(15) . .
N3 Cd2 O2 90.29(13) . .
O10 Cd2 O2 170.50(12) . .
O1 Cd2 O2 52.40(10) . .
N1 Cd2 O2 83.37(13) . .
O3 Cd2 O11 93.63(13) . .
N3 Cd2 O11 146.58(13) . .
O10 Cd2 O11 51.65(12) . .
O1 Cd2 O11 70.87(10) . .
N1 Cd2 O11 89.86(13) . .
O2 Cd2 O11 123.13(10) . .
O3 Cd2 C1 91.68(16) . .
N3 Cd2 C1 116.31(14) . .
O10 Cd2 C1 147.86(13) . .
O1 Cd2 C1 26.34(12) . .
N1 Cd2 C1 83.57(14) . .
O2 Cd2 C1 26.07(11) . .
O11 Cd2 C1 97.09(12) . .
O3 Cd2 C36 96.30(15) . .
N3 Cd2 C36 120.66(15) . .
O10 Cd2 C36 25.46(14) . .
O1 Cd2 C36 96.92(13) . .
N1 Cd2 C36 88.75(14) . .
O2 Cd2 C36 148.63(13) . .
O11 Cd2 C36 26.20(13) . .
C1 Cd2 C36 122.92(14) . .
O3 Cd2 Cd1 72.43(10) . .
N3 Cd2 Cd1 157.28(11) . .
O10 Cd2 Cd1 88.76(10) . .
O1 Cd2 Cd1 40.13(8) . .
N1 Cd2 Cd1 107.87(10) . .
O2 Cd2 Cd1 89.03(7) . .
O11 Cd2 Cd1 40.22(7) . .
C1 Cd2 Cd1 64.52(9) . .
C36 Cd2 Cd1 64.60(11) . .
O18 Cd3 O9 96.24(15) . 2_655
O18 Cd3 O15 89.42(13) . .
O9 Cd3 O15 117.36(12) 2_655 .
O18 Cd3 N7 85.80(14) . .
O9 Cd3 N7 92.06(14) 2_655 .
O15 Cd3 N7 150.54(13) . .
O18 Cd3 N2 174.34(15) . 1_545
O9 Cd3 N2 89.38(14) 2_655 1_545
O15 Cd3 N2 88.57(12) . 1_545
N7 Cd3 N2 93.36(14) . 1_545
O18 Cd3 O16 91.26(13) . .
O9 Cd3 O16 167.36(12) 2_655 .
O15 Cd3 O16 52.38(10) . .
N7 Cd3 O16 98.63(12) . .
N2 Cd3 O16 83.32(12) 1_545 .
O18 Cd3 C49 90.78(14) . .
O9 Cd3 C49 143.16(13) 2_655 .
O15 Cd3 C49 26.33(12) . .
N7 Cd3 C49 124.57(14) . .
N2 Cd3 C49 85.07(13) 1_545 .
O16 Cd3 C49 26.05(11) . .
O18 Cd3 Cd1 72.35(9) . .
O9 Cd3 Cd1 84.09(10) 2_655 .
O15 Cd3 Cd1 39.04(7) . .
N7 Cd3 Cd1 157.20(10) . .
N2 Cd3 Cd1 109.02(10) 1_545 .
O16 Cd3 Cd1 88.54(7) . .
C49 Cd3 Cd1 63.71(9) . .
C2 N1 C6 117.1(4) . .
C2 N1 Cd2 120.5(3) . .
C6 N1 Cd2 122.3(3) . .
C10 N2 C9 117.4(4) . .
C10 N2 Cd3 120.8(3) . 1_565
C9 N2 Cd3 121.8(3) . 1_565
C12 N3 C16 116.9(5) . .
C12 N3 Cd2 123.6(4) . .
C16 N3 Cd2 118.1(4) . .
C19 N4 C20 114.6(6) . .
O6 N5 O5 120.8(5) . .
O6 N5 C27 119.9(4) . .
O5 N5 C27 119.3(4) . .
O13 N6 O14 122.6(4) . .
O13 N6 C44 119.6(4) . .
O14 N6 C44 117.8(4) . .
C50 N7 C54 116.2(4) . .
C50 N7 Cd3 127.3(3) . .
C54 N7 Cd3 116.2(3) . .
C58 N8 C57 115.9(5) . .
C1 O1 Cd2 100.9(3) . .
C1 O1 Cd1 145.8(3) . .
Cd2 O1 Cd1 100.27(12) . .
C1 O2 Cd2 85.0(3) . .
C22 O3 Cd2 133.6(3) . .
C22 O4 Cd1 131.7(3) . .
C26 O7 C29 118.2(4) . .
C35 O8 Cd1 149.0(3) . 2_655
C35 O9 Cd3 109.5(3) . 2_655
C36 O10 Cd2 102.4(3) . .
C36 O11 Cd1 153.2(3) . .
C36 O11 Cd2 83.1(3) . .
Cd1 O11 Cd2 90.19(12) . .
C43 O12 C41 117.4(4) . .
C49 O15 Cd3 101.9(3) . .
C49 O15 Cd1 145.0(3) . .
Cd3 O15 Cd1 102.81(11) . .
C49 O16 Cd3 84.7(3) . .
C60 O17 Cd1 132.8(3) . .
C60 O18 Cd3 130.3(3) . .

loop_
_geom_bond_atom_site_label_1
_geom_bond_atom_site_label_2
_geom_bond_distance
_geom_bond_site_symmetry_2
C1 O2 1.244(5) .
C1 O1 1.274(5) .
C1 C39 1.496(6) 1_455
C1 Cd2 2.819(4) .
C2 N1 1.331(6) .
C2 C3 1.383(7) .
C2 H2 0.9300 .
C3 C4 1.390(7) .
C3 H3 0.9300 .
C4 C5 1.393(7) .
C4 C7 1.473(6) .
C5 C6 1.376(7) .
C5 H5 0.9300 .
C6 N1 1.354(6) .
C6 H6 0.9300 .
C7 C11 1.385(7) .
C7 C8 1.397(6) .
C8 C9 1.381(7) .
C8 H8 0.9300 .
C9 N2 1.342(6) .
C9 H9 0.9300 .
C10 N2 1.331(6) .
C10 C11 1.379(7) .
C10 H10 0.9300 .
C11 H11 0.9300 .
C12 N3 1.285(8) .
C12 C13 1.385(9) .
C12 H12 0.9300 .
C13 C14 1.339(8) .
C13 H13 0.9300 .
C14 C15 1.387(9) .
C14 C17 1.489(7) .
C15 C16 1.391(9) .
C15 H15 0.9300 .
C16 N3 1.333(8) .
C16 H16 0.9300 .
C17 C18 1.378(8) .
C17 C21 1.381(8) .
C18 C19 1.375(8) .
C18 H18 0.9300 .
C19 N4 1.311(9) .
C19 H19 0.9300 .
C20 N4 1.334(9) .
C20 C21 1.385(8) .
C20 H20 0.9300 .
C21 H21 0.9300 .
C22 O3 1.248(6) .
C22 O4 1.257(6) .
C22 C23 1.509(6) .
C23 C28 1.381(6) .
C23 C24 1.397(6) .
C24 C25 1.369(6) .
C24 H24 0.9300 .
C25 C26 1.393(6) .
C25 H25 0.9300 .
C26 O7 1.355(5) .
C26 C27 1.409(6) .
C27 C28 1.385(6) .
C27 N5 1.456(6) .
C28 H28 0.9300 .
C29 C34 1.371(6) .
C29 C30 1.380(6) .
C29 O7 1.412(5) .
C30 C31 1.391(6) .
C30 H30 0.9300 .
C31 C32 1.399(6) .
C31 C35 1.502(6) .
C32 C33 1.390(6) .
C32 H32 0.9300 .
C33 C34 1.409(6) .
C33 C49 1.497(6) 2_755
C34 H34 0.9300 .
C35 O8 1.248(6) .
C35 O9 1.257(6) .
C36 O10 1.243(6) .
C36 O11 1.256(6) .
C36 C37 1.501(6) .
C36 Cd2 2.823(5) .
C37 C38 1.388(6) .
C37 C42 1.394(7) .
C38 C39 1.383(6) .
C38 H38 0.9300 .
C39 C40 1.395(6) .
C39 C1 1.496(6) 1_655
C40 C41 1.370(6) .
C40 H40 0.9300 .
C41 C42 1.391(7) .
C41 O12 1.410(5) .
C42 H42 0.9300 .
C43 O12 1.360(5) .
C43 C48 1.383(7) .
C43 C44 1.408(6) .
C44 C45 1.390(7) .
C44 N6 1.460(6) .
C45 C46 1.386(6) .
C45 H45 0.9300 .
C46 C47 1.393(7) .
C46 C60 1.498(6) 2_764
C47 C48 1.376(7) .
C47 H47 0.9300 .
C48 H48 0.9300 .
C49 O16 1.246(5) .
C49 O15 1.281(5) .
C49 C33 1.497(6) 2_755
C49 Cd3 2.825(4) .
C50 N7 1.328(6) .
C50 C51 1.375(7) .
C50 H50 0.9300 .
C51 C52 1.391(7) .
C51 H51 0.9300 .
C52 C53 1.377(7) .
C52 C55 1.484(7) .
C53 C54 1.366(7) .
C53 H53 0.9300 .
C54 N7 1.342(6) .
C54 H54 0.9300 .
C55 C56 1.386(7) .
C55 C59 1.393(7) .
C56 C57 1.385(8) .
C56 H56 0.9300 .
C57 N8 1.341(8) .
C57 H57 0.9300 .
C58 N8 1.333(8) .
C58 C59 1.372(8) .
C58 H58 0.9300 .
C59 H59 0.9300 .
C60 O17 1.253(6) .
C60 O18 1.266(6) .
C60 C46 1.498(6) 2_764
Cd1 O4 2.256(3) .
Cd1 O17 2.256(3) .
Cd1 O8 2.258(3) 2_655
Cd1 O11 2.277(3) .
Cd1 O1 2.310(3) .
Cd1 O15 2.311(3) .
Cd1 Cd2 3.5267(5) .
Cd1 Cd3 3.5780(5) .
Cd2 O3 2.220(4) .
Cd2 N3 2.274(4) .
Cd2 O10 2.282(3) .
Cd2 O1 2.284(3) .
Cd2 N1 2.319(4) .
Cd2 O2 2.640(3) .
Cd2 O11 2.685(4) .
Cd3 O18 2.218(3) .
Cd3 O9 2.262(3) 2_655
Cd3 O15 2.267(3) .
Cd3 N7 2.289(4) .
Cd3 N2 2.317(4) 1_545
Cd3 O16 2.653(3) .
N2 Cd3 2.317(4) 1_565
N5 O6 1.199(6) .
N5 O5 1.212(5) .
N6 O13 1.205(5) .
N6 O14 1.208(5) .
O8 Cd1 2.258(3) 2_655
O9 Cd3 2.262(3) 2_655
